data_4086550
loop_
_publ_author_name
'Batke, Sonja'
'Sietzen, Malte'
'Merz, Lukas'
'Wadepohl, Hubert'
'Ballmann, Joachim'

_publ_section_title
;
 Closely Related Benzylene-Linked Diamidophosphine Scaffolds and Their
 Zirconium and Hafnium Complexes: How Small Changes of the Ligand Result
 in Different Complex Stabilities and Reactivities
;
_journal_issue 13
_journal_name_full Organometallics
_journal_page_first 2294
_journal_paper_doi 10.1021/acs.organomet.6b00384
_journal_volume 35
_journal_year 2016
_chemical_formula_moiety 'C36 H39 N4 P Zr'
_chemical_formula_sum 'C36 H39 N4 P Zr'
_chemical_formula_weight 649.90
_chemical_properties_physical 'air-sensitive, moisture-sensitive'
_space_group_crystal_system triclinic
_space_group_IT_number 2
_space_group_name_Hall '-P 1'
_space_group_name_H-M_alt 'P -1'
_symmetry_cell_setting triclinic
_symmetry_Int_Tables_number 2
_symmetry_space_group_name_Hall '-P 1'
_symmetry_space_group_name_H-M 'P -1'
_atom_sites_solution_hydrogens mixed
_atom_sites_solution_primary iterative
_atom_sites_solution_secondary difmap
_audit_block_code ba_sb31
_audit_creation_date 2015-06-11
_audit_creation_method
;
Olex2 1.2
(compiled 2015.01.26 svn.r3151 for OlexSys, GUI svn.r4998)
;
_audit_update_record '11.06.2015 15:51:30 CEST UTC+02:00  encif 1.32'
_cell_angle_alpha 81.466(14)
_cell_angle_beta 89.451(6)
_cell_angle_gamma 70.647(8)
_cell_formula_units_Z 2
_cell_length_a 8.975(4)
_cell_length_b 11.713(5)
_cell_length_c 16.176(6)
_cell_measurement_reflns_used 8171
_cell_measurement_temperature 100(2)
_cell_measurement_theta_max 32.40
_cell_measurement_theta_min 2.41
_cell_volume 1585.2(11)
_computing_cell_refinement
;
SAINT (see _computing_data_reduction). Includes estimated systematic errors
 of the unit cell constants from Monte Carlo simulations.
;
_computing_data_collection 'SMART-5.631 (Bruker AXS, 2003)'
_computing_data_reduction 'SAINT V8.34A (Bruker AXS, 1997-2013),SADABS-2014_5 (Sheldrick and Bruker AXS, 1997-2014)'
_computing_molecular_graphics 'Olex2 (Dolomanov et al., 2009)'
_computing_publication_material 'encif (Wadepohl, 2009-14); encifer 1.5 (CCDC, 2014)'
_computing_structure_refinement 'ShelXL (Sheldrick, 2008)'
_computing_structure_solution 'SUPERFLIP (Palatinus, 2007-2009)'
_diffrn_ambient_environment 'perfluoro polyether oil / N~2~'
_diffrn_ambient_temperature 100(1)
_diffrn_detector 'CCD plate'
_diffrn_detector_area_resol_mean 8.19
_diffrn_detector_type CCD-PXL-KAF2
_diffrn_measured_fraction_theta_full 0.999
_diffrn_measured_fraction_theta_max 0.933
_diffrn_measurement_device 'three-circle diffractometer'
_diffrn_measurement_device_type 'Bruker AXS Smart 1000'
_diffrn_measurement_method '\f- and \w-scans'
_diffrn_measurement_specimen_support 'polyimid foil'
_diffrn_radiation_monochromator graphite
_diffrn_radiation_probe x-ray
_diffrn_radiation_type MoK\a
_diffrn_radiation_wavelength 0.71073
_diffrn_reflns_av_R_equivalents 0.0210
_diffrn_reflns_av_unetI/netI 0.0176
_diffrn_reflns_Laue_measured_fraction_full 0.999
_diffrn_reflns_Laue_measured_fraction_max 0.933
_diffrn_reflns_limit_h_max 13
_diffrn_reflns_limit_h_min -13
_diffrn_reflns_limit_k_max 17
_diffrn_reflns_limit_k_min -17
_diffrn_reflns_limit_l_max 24
_diffrn_reflns_limit_l_min -24
_diffrn_reflns_number 40098
_diffrn_reflns_point_group_measured_fraction_full 0.999
_diffrn_reflns_point_group_measured_fraction_max 0.933
_diffrn_reflns_theta_full 25.242
_diffrn_reflns_theta_max 32.471
_diffrn_reflns_theta_min 2.407
_diffrn_source 'sealed X-Ray tube (Mo)'
_diffrn_source_type 'fine focus tube'
_diffrn_standards_number 0
_exptl_absorpt_coefficient_mu 0.429
_exptl_absorpt_correction_T_max 0.7464
_exptl_absorpt_correction_T_min 0.7130
_exptl_absorpt_correction_type multi-scan
_exptl_absorpt_process_details
;
multi-scan from symmetry-related measurements (Blessing 1995)
SADABS (see _computing_data_reduction)
;
_exptl_crystal_colour colourless
_exptl_crystal_density_diffrn 1.362
_exptl_crystal_description irregular
_exptl_crystal_F_000 676
_exptl_crystal_size_max 0.450
_exptl_crystal_size_mid 0.420
_exptl_crystal_size_min 0.400
_refine_diff_density_max 0.742
_refine_diff_density_min -0.212
_refine_diff_density_rms 0.065
_refine_ls_extinction_method none
_refine_ls_goodness_of_fit_ref 1.040
_refine_ls_hydrogen_treatment mixed
_refine_ls_matrix_type full
_refine_ls_number_parameters 468
_refine_ls_number_reflns 10696
_refine_ls_number_restraints 0
_refine_ls_restrained_S_all 1.040
_refine_ls_R_factor_all 0.0273
_refine_ls_R_factor_gt 0.0244
_refine_ls_shift/su_max 0.001
_refine_ls_shift/su_mean 0.000
_refine_ls_structure_factor_coef Fsqd
_refine_ls_weighting_details 'w=1/[\s^2^(Fo^2^)+(0.0313P)^2^+0.8445P] where P=(Fo^2^+2Fc^2^)/3'
_refine_ls_weighting_scheme calc
_refine_ls_wR_factor_gt 0.0630
_refine_ls_wR_factor_ref 0.0653
_reflns_Friedel_coverage 0.000
_reflns_number_gt 9901
_reflns_number_total 10696
_reflns_threshold_expression 'I > 2\s(I)'
_cod_data_source_file om6b00384_si_002.cif
_cod_data_source_block ba_sb31
_cod_depositor_comments 'Adding full bibliography for 4086549--4086572.cif.'
_cod_database_code 4086550
_audit_block_refno 2451
_audit_block_usercomment sb365
_shelx_space_group_comment
;
The symmetry employed for this shelxl refinement is uniquely defined
by the following loop, which should always be used as a source of
symmetry information in preference to the above space-group names.
They are only intended as comments.
;
_shelx_estimated_absorpt_t_max 0.847
_shelx_estimated_absorpt_t_min 0.831
_shelxl_version_number 2014/7
_olex2_refinement_description
;
1. Fixed Uiso
 At 1.2 times of:
  All C(H) groups, All C(H,H) groups
 At 1.5 times of:
  All C(H,H,H) groups
2.a Idealised Me refined as rotating group with stretchable bonds:
 C33(H33A,H33B,H33C), C34(H34A,H34B,H34C), C35(H35A,H35B,H35C), C36(H36A,H36B,
 H36C)
;
_olex2_submission_special_instructions 'No special instructions were received'

loop_
_symmetry_equiv_pos_as_xyz
'x, y, z'
'-x, -y, -z'

loop_
_atom_site_label
_atom_site_type_symbol
_atom_site_fract_x
_atom_site_fract_y
_atom_site_fract_z
_atom_site_U_iso_or_equiv
_atom_site_adp_type
_atom_site_occupancy
_atom_site_site_symmetry_order
_atom_site_calc_flag
_atom_site_refinement_flags_posn
Zr Zr 0.00129(2) 0.26584(2) 0.29560(2) 0.01093(3) Uani 1 1 d .
P P 0.23452(3) 0.30261(2) 0.18598(2) 0.01141(5) Uani 1 1 d .
N1 N -0.13323(10) 0.36025(8) 0.18101(5) 0.01297(15) Uani 1 1 d .
N2 N 0.14243(10) 0.33640(8) 0.36629(5) 0.01275(15) Uani 1 1 d .
N3 N 0.07596(12) 0.07964(8) 0.29989(6) 0.01746(17) Uani 1 1 d .
N4 N -0.16376(11) 0.28327(9) 0.38501(6) 0.01674(16) Uani 1 1 d .
C1 C 0.13517(12) 0.38127(9) 0.08441(6) 0.01433(17) Uani 1 1 d .
H1A H 0.0744(18) 0.4602(14) 0.0966(10) 0.017 Uiso 1 1 d R
H1B H 0.2090(18) 0.3900(14) 0.0419(10) 0.017 Uiso 1 1 d R
C2 C 0.03417(12) 0.31034(9) 0.06002(6) 0.01290(16) Uani 1 1 d .
C3 C -0.09005(11) 0.29680(9) 0.11045(6) 0.01235(16) Uani 1 1 d .
C4 C -0.17089(12) 0.22009(10) 0.09094(6) 0.01540(17) Uani 1 1 d .
H4 H -0.2579(18) 0.2104(14) 0.1257(10) 0.018 Uiso 1 1 d R
C5 C -0.13312(13) 0.15989(10) 0.02151(7) 0.01780(19) Uani 1 1 d .
H5 H -0.1887(19) 0.1088(15) 0.0097(10) 0.021 Uiso 1 1 d R
C6 C -0.01408(13) 0.17622(10) -0.02948(7) 0.01833(19) Uani 1 1 d .
H6 H 0.0110(19) 0.1370(15) -0.0784(10) 0.022 Uiso 1 1 d R
C7 C 0.06895(12) 0.25049(10) -0.01008(6) 0.01610(18) Uani 1 1 d .
H7 H 0.1509(19) 0.2615(14) -0.0466(10) 0.019 Uiso 1 1 d R
C8 C -0.26129(11) 0.46980(9) 0.16642(6) 0.01269(16) Uani 1 1 d .
C9 C -0.35001(12) 0.51283(10) 0.09019(6) 0.01411(17) Uani 1 1 d .
H9 H -0.3244(18) 0.4657(14) 0.0461(10) 0.017 Uiso 1 1 d R
C10 C -0.47388(13) 0.62448(10) 0.07819(7) 0.01742(19) Uani 1 1 d .
H10 H -0.5301(19) 0.6492(15) 0.0266(10) 0.021 Uiso 1 1 d R
C11 C -0.51324(14) 0.69674(11) 0.14094(8) 0.0216(2) Uani 1 1 d .
H11 H -0.598(2) 0.7774(16) 0.1316(11) 0.026 Uiso 1 1 d R
C12 C -0.42802(16) 0.65414(12) 0.21732(8) 0.0261(2) Uani 1 1 d .
H12 H -0.454(2) 0.7018(17) 0.2616(11) 0.031 Uiso 1 1 d R
C13 C -0.30565(14) 0.54303(11) 0.23025(7) 0.0219(2) Uani 1 1 d .
H13 H -0.251(2) 0.5158(16) 0.2825(11) 0.026 Uiso 1 1 d R
C14 C 0.31296(12) 0.41074(10) 0.22642(7) 0.01546(18) Uani 1 1 d .
H14A H 0.3933(19) 0.3630(15) 0.2679(10) 0.019 Uiso 1 1 d R
H14B H 0.3646(18) 0.4508(14) 0.1811(10) 0.019 Uiso 1 1 d R
C15 C 0.18258(12) 0.50272(9) 0.26518(6) 0.01300(16) Uani 1 1 d .
C16 C 0.10535(11) 0.46389(9) 0.33454(6) 0.01194(16) Uani 1 1 d .
C17 C -0.01149(12) 0.55145(10) 0.37135(7) 0.01550(18) Uani 1 1 d .
H17 H -0.0660(18) 0.5246(14) 0.4193(10) 0.019 Uiso 1 1 d R
C18 C -0.05236(13) 0.67536(10) 0.34036(7) 0.01895(19) Uani 1 1 d .
H18 H -0.132(2) 0.7322(15) 0.3662(10) 0.023 Uiso 1 1 d R
C19 C 0.02173(14) 0.71306(10) 0.27109(7) 0.0196(2) Uani 1 1 d .
H19 H -0.007(2) 0.7964(15) 0.2490(10) 0.024 Uiso 1 1 d R
C20 C 0.13781(13) 0.62735(10) 0.23364(7) 0.01740(18) Uani 1 1 d .
H20 H 0.1908(19) 0.6503(15) 0.1866(10) 0.021 Uiso 1 1 d R
C21 C 0.24636(11) 0.28885(9) 0.43574(6) 0.01265(16) Uani 1 1 d .
C22 C 0.27921(14) 0.16555(10) 0.47185(7) 0.01857(19) Uani 1 1 d .
H22 H 0.2316(19) 0.1175(15) 0.4492(10) 0.022 Uiso 1 1 d R
C23 C 0.38285(15) 0.11478(11) 0.54110(7) 0.0226(2) Uani 1 1 d .
H23 H 0.404(2) 0.0325(16) 0.5628(11) 0.027 Uiso 1 1 d R
C24 C 0.45731(14) 0.18380(13) 0.57648(7) 0.0242(2) Uani 1 1 d .
H24 H 0.530(2) 0.1469(16) 0.6248(11) 0.029 Uiso 1 1 d R
C25 C 0.42564(13) 0.30565(12) 0.54154(7) 0.0218(2) Uani 1 1 d .
H25 H 0.475(2) 0.3538(16) 0.5645(11) 0.026 Uiso 1 1 d R
C26 C 0.32202(12) 0.35798(10) 0.47210(6) 0.01611(18) Uani 1 1 d .
H26 H 0.3022(19) 0.4405(15) 0.4490(10) 0.019 Uiso 1 1 d R
C27 C 0.40857(11) 0.17534(9) 0.16970(6) 0.01288(16) Uani 1 1 d .
C28 C 0.49305(13) 0.10354(10) 0.24250(7) 0.01851(19) Uani 1 1 d .
H28 H 0.4627(19) 0.1270(15) 0.2957(10) 0.022 Uiso 1 1 d R
C29 C 0.61996(14) -0.00218(11) 0.23791(7) 0.0220(2) Uani 1 1 d .
H29 H 0.675(2) -0.0488(16) 0.2874(11) 0.026 Uiso 1 1 d R
C30 C 0.66207(13) -0.03968(11) 0.16075(8) 0.0207(2) Uani 1 1 d .
H30 H 0.746(2) -0.1143(16) 0.1566(11) 0.025 Uiso 1 1 d R
C31 C 0.58042(13) 0.03091(11) 0.08842(7) 0.01859(19) Uani 1 1 d .
H31 H 0.6086(19) 0.0058(15) 0.0353(10) 0.022 Uiso 1 1 d R
C32 C 0.45460(12) 0.13856(10) 0.09238(7) 0.01545(18) Uani 1 1 d .
H32 H 0.3972(18) 0.1871(14) 0.0430(10) 0.019 Uiso 1 1 d R
C33 C 0.14303(15) 0.01571(10) 0.23012(8) 0.0218(2) Uani 1 1 d .
H33A H 0.0712(9) -0.0214(9) 0.2112(5) 0.033 Uiso 1 1 calc GR
H33B H 0.2426(12) -0.0468(9) 0.2483(3) 0.033 Uiso 1 1 calc GR
H33C H 0.1595(12) 0.0733(6) 0.1849(5) 0.033 Uiso 1 1 calc GR
C34 C 0.05153(18) -0.00660(12) 0.36917(8) 0.0277(3) Uani 1 1 d .
H34A H 0.0058(14) 0.0369(5) 0.4149(6) 0.042 Uiso 1 1 calc GR
H34B H 0.1522(11) -0.0686(9) 0.3881(5) 0.042 Uiso 1 1 calc GR
H34C H -0.0197(14) -0.0454(9) 0.3506(3) 0.042 Uiso 1 1 calc GR
C35 C -0.29973(17) 0.25205(17) 0.36149(9) 0.0347(3) Uani 1 1 d .
H35A H -0.3951(12) 0.3223(9) 0.3616(8) 0.052 Uiso 1 1 calc GR
H35B H -0.3078(9) 0.1838(11) 0.4013(7) 0.052 Uiso 1 1 calc GR
H35C H -0.2871(8) 0.2292(12) 0.3059(7) 0.052 Uiso 1 1 calc GR
C36 C -0.17923(15) 0.31817(12) 0.46759(7) 0.0216(2) Uani 1 1 d .
H36A H -0.0837(11) 0.3328(10) 0.4838(3) 0.032 Uiso 1 1 calc GR
H36B H -0.1947(13) 0.2526(8) 0.5076(4) 0.032 Uiso 1 1 calc GR
H36C H -0.2698(12) 0.3926(9) 0.46707(18) 0.032 Uiso 1 1 calc GR

loop_
_atom_site_aniso_label
_atom_site_aniso_U_11
_atom_site_aniso_U_22
_atom_site_aniso_U_33
_atom_site_aniso_U_23
_atom_site_aniso_U_13
_atom_site_aniso_U_12
Zr 0.01125(5) 0.01178(5) 0.00973(4) -0.00182(3) -0.00062(3) -0.00371(3)
P 0.00989(10) 0.01223(11) 0.01223(10) -0.00301(8) 0.00082(8) -0.00338(8)
N1 0.0108(3) 0.0154(4) 0.0112(3) -0.0037(3) -0.0003(3) -0.0017(3)
N2 0.0153(4) 0.0105(3) 0.0118(3) -0.0014(3) -0.0030(3) -0.0034(3)
N3 0.0227(4) 0.0141(4) 0.0164(4) -0.0019(3) 0.0004(3) -0.0076(3)
N4 0.0161(4) 0.0230(4) 0.0131(4) -0.0049(3) 0.0019(3) -0.0083(3)
C1 0.0146(4) 0.0140(4) 0.0139(4) -0.0002(3) 0.0011(3) -0.0051(3)
C2 0.0124(4) 0.0136(4) 0.0110(4) -0.0002(3) -0.0011(3) -0.0028(3)
C3 0.0109(4) 0.0140(4) 0.0106(4) -0.0017(3) -0.0010(3) -0.0022(3)
C4 0.0138(4) 0.0182(4) 0.0148(4) -0.0038(3) 0.0000(3) -0.0056(4)
C5 0.0177(5) 0.0191(5) 0.0175(4) -0.0061(4) -0.0021(4) -0.0059(4)
C6 0.0188(5) 0.0204(5) 0.0144(4) -0.0066(4) -0.0005(4) -0.0030(4)
C7 0.0146(4) 0.0197(5) 0.0119(4) -0.0026(3) 0.0010(3) -0.0030(4)
C8 0.0102(4) 0.0146(4) 0.0131(4) -0.0021(3) -0.0001(3) -0.0038(3)
C9 0.0136(4) 0.0161(4) 0.0121(4) -0.0008(3) -0.0006(3) -0.0048(3)
C10 0.0155(4) 0.0174(5) 0.0170(4) 0.0014(4) -0.0028(3) -0.0039(4)
C11 0.0186(5) 0.0170(5) 0.0244(5) -0.0027(4) -0.0020(4) 0.0004(4)
C12 0.0257(6) 0.0237(6) 0.0229(5) -0.0104(4) -0.0035(4) 0.0029(4)
C13 0.0216(5) 0.0225(5) 0.0169(5) -0.0078(4) -0.0054(4) 0.0012(4)
C14 0.0126(4) 0.0165(4) 0.0197(5) -0.0066(4) 0.0024(3) -0.0065(3)
C15 0.0120(4) 0.0135(4) 0.0146(4) -0.0039(3) 0.0000(3) -0.0050(3)
C16 0.0121(4) 0.0112(4) 0.0123(4) -0.0025(3) -0.0017(3) -0.0033(3)
C17 0.0160(4) 0.0152(4) 0.0152(4) -0.0046(3) 0.0012(3) -0.0041(3)
C18 0.0185(5) 0.0145(4) 0.0223(5) -0.0066(4) 0.0008(4) -0.0019(4)
C19 0.0225(5) 0.0112(4) 0.0236(5) -0.0016(4) -0.0022(4) -0.0040(4)
C20 0.0200(5) 0.0148(4) 0.0187(5) -0.0013(4) 0.0006(4) -0.0080(4)
C21 0.0114(4) 0.0149(4) 0.0100(4) -0.0035(3) 0.0010(3) -0.0015(3)
C22 0.0233(5) 0.0150(4) 0.0136(4) -0.0029(3) -0.0026(4) -0.0010(4)
C23 0.0251(5) 0.0190(5) 0.0139(4) -0.0016(4) -0.0009(4) 0.0054(4)
C24 0.0159(5) 0.0346(6) 0.0144(4) -0.0033(4) -0.0030(4) 0.0017(4)
C25 0.0153(5) 0.0360(6) 0.0151(4) -0.0063(4) -0.0015(4) -0.0087(4)
C26 0.0141(4) 0.0223(5) 0.0129(4) -0.0042(4) 0.0002(3) -0.0067(4)
C27 0.0108(4) 0.0138(4) 0.0144(4) -0.0034(3) 0.0016(3) -0.0040(3)
C28 0.0162(4) 0.0200(5) 0.0149(4) -0.0020(4) 0.0022(3) -0.0006(4)
C29 0.0184(5) 0.0212(5) 0.0198(5) -0.0004(4) 0.0010(4) 0.0009(4)
C30 0.0146(4) 0.0189(5) 0.0260(5) -0.0066(4) 0.0025(4) -0.0011(4)
C31 0.0136(4) 0.0235(5) 0.0204(5) -0.0111(4) 0.0028(4) -0.0052(4)
C32 0.0125(4) 0.0194(5) 0.0151(4) -0.0053(4) 0.0012(3) -0.0050(4)
C33 0.0284(6) 0.0152(5) 0.0230(5) -0.0056(4) 0.0024(4) -0.0077(4)
C34 0.0430(7) 0.0182(5) 0.0231(5) 0.0004(4) 0.0041(5) -0.0134(5)
C35 0.0264(6) 0.0677(10) 0.0229(6) -0.0179(6) 0.0074(5) -0.0285(7)
C36 0.0275(6) 0.0271(6) 0.0142(4) -0.0058(4) 0.0051(4) -0.0132(5)

loop_
_atom_type_symbol
_atom_type_description
_atom_type_scat_dispersion_real
_atom_type_scat_dispersion_imag
_atom_type_scat_source
C C 0.0033 0.0016 'International Tables Vol C Tables 4.2.6.8 and 6.1.1.4'
H H 0.0000 0.0000 'International Tables Vol C Tables 4.2.6.8 and 6.1.1.4'
N N 0.0061 0.0033 'International Tables Vol C Tables 4.2.6.8 and 6.1.1.4'
P P 0.1023 0.0942 'International Tables Vol C Tables 4.2.6.8 and 6.1.1.4'
Zr Zr -2.9673 0.5597 'International Tables Vol C Tables 4.2.6.8 and 6.1.1.4'

loop_
_geom_angle_atom_site_label_1
_geom_angle_atom_site_label_2
_geom_angle_atom_site_label_3
_geom_angle
N1 Zr P 76.72(4)
N2 Zr P 74.80(4)
N2 Zr N1 125.31(4)
N3 Zr P 95.03(3)
N3 Zr N1 111.65(4)
N3 Zr N2 116.49(4)
N4 Zr P 163.85(3)
N4 Zr N1 104.44(5)
N4 Zr N2 92.10(5)
N4 Zr N3 99.34(4)
C1 P Zr 107.80(4)
C14 P Zr 107.32(4)
C14 P C1 106.01(5)
C27 P Zr 120.74(4)
C27 P C1 109.45(5)
C27 P C14 104.57(6)
C3 N1 Zr 114.58(7)
C8 N1 Zr 129.92(7)
C8 N1 C3 115.39(8)
C16 N2 Zr 107.86(6)
C21 N2 Zr 134.65(7)
C21 N2 C16 117.30(8)
C33 N3 Zr 124.77(7)
C34 N3 Zr 124.69(8)
C34 N3 C33 110.13(10)
C35 N4 Zr 113.38(8)
C36 N4 Zr 135.80(8)
C36 N4 C35 110.82(9)
P C1 H1A 102.6(9)
P C1 H1B 112.5(9)
H1A C1 H1B 109.3(13)
C2 C1 P 107.36(7)
C2 C1 H1A 112.8(9)
C2 C1 H1B 111.9(9)
C3 C2 C1 120.52(9)
C7 C2 C1 120.20(9)
C7 C2 C3 119.15(9)
C2 C3 N1 120.85(9)
C4 C3 N1 120.04(9)
C4 C3 C2 119.10(9)
C3 C4 H4 119.6(9)
C5 C4 C3 120.89(10)
C5 C4 H4 119.5(9)
C4 C5 H5 119.4(10)
C6 C5 C4 119.92(10)
C6 C5 H5 120.7(10)
C5 C6 H6 120.6(10)
C7 C6 C5 119.82(10)
C7 C6 H6 119.5(10)
C2 C7 H7 120.2(9)
C6 C7 C2 121.07(10)
C6 C7 H7 118.7(9)
N1 C8 C9 123.45(9)
N1 C8 C13 119.57(9)
C9 C8 C13 116.98(10)
C8 C9 H9 119.4(9)
C10 C9 C8 121.10(10)
C10 C9 H9 119.5(9)
C9 C10 H10 118.2(10)
C11 C10 C9 121.11(10)
C11 C10 H10 120.7(10)
C10 C11 H11 121.1(10)
C10 C11 C12 118.36(11)
C12 C11 H11 120.6(10)
C11 C12 H12 119.7(11)
C13 C12 C11 121.07(11)
C13 C12 H12 119.2(11)
C8 C13 H13 119.3(11)
C12 C13 C8 121.34(11)
C12 C13 H13 119.4(10)
P C14 H14A 106.3(9)
P C14 H14B 110.7(9)
H14A C14 H14B 107.4(13)
C15 C14 P 109.63(7)
C15 C14 H14A 110.3(9)
C15 C14 H14B 112.3(9)
C16 C15 C14 120.33(9)
C20 C15 C14 120.60(9)
C20 C15 C16 119.06(9)
C15 C16 N2 120.81(9)
C17 C16 N2 119.89(9)
C17 C16 C15 119.29(9)
C16 C17 H17 119.4(9)
C18 C17 C16 120.96(10)
C18 C17 H17 119.6(9)
C17 C18 H18 119.2(10)
C19 C18 C17 119.59(10)
C19 C18 H18 121.2(10)
C18 C19 H19 120.0(10)
C18 C19 C20 120.22(10)
C20 C19 H19 119.8(10)
C15 C20 H20 117.0(10)
C19 C20 C15 120.85(10)
C19 C20 H20 122.1(10)
N2 C21 C22 119.16(9)
N2 C21 C26 123.09(9)
C26 C21 C22 117.75(10)
C21 C22 H22 119.8(10)
C23 C22 C21 120.76(11)
C23 C22 H22 119.4(10)
C22 C23 H23 118.9(11)
C22 C23 C24 121.06(12)
C24 C23 H23 120.0(11)
C23 C24 H24 120.1(11)
C23 C24 C25 118.74(11)
C25 C24 H24 121.1(11)
C24 C25 H25 120.0(11)
C24 C25 C26 120.93(11)
C26 C25 H25 119.1(11)
C21 C26 H26 119.3(10)
C25 C26 C21 120.76(11)
C25 C26 H26 119.9(10)
C28 C27 P 115.73(8)
C32 C27 P 125.23(8)
C32 C27 C28 118.78(10)
C27 C28 H28 119.9(10)
C29 C28 C27 120.68(10)
C29 C28 H28 119.5(10)
C28 C29 H29 119.2(11)
C28 C29 C30 120.02(11)
C30 C29 H29 120.8(11)
C29 C30 H30 121.2(10)
C31 C30 C29 119.81(11)
C31 C30 H30 119.0(10)
C30 C31 H31 120.3(10)
C30 C31 C32 120.49(10)
C32 C31 H31 119.2(10)
C27 C32 H32 118.8(9)
C31 C32 C27 120.18(10)
C31 C32 H32 121.0(10)
N3 C33 H33A 109.5
N3 C33 H33B 109.5
N3 C33 H33C 109.5
H33A C33 H33B 109.5
H33A C33 H33C 109.5
H33B C33 H33C 109.5
N3 C34 H34A 109.5
N3 C34 H34B 109.5
N3 C34 H34C 109.5
H34A C34 H34B 109.5
H34A C34 H34C 109.5
H34B C34 H34C 109.5
N4 C35 H35A 109.5
N4 C35 H35B 109.5
N4 C35 H35C 109.5
H35A C35 H35B 109.5
H35A C35 H35C 109.5
H35B C35 H35C 109.5
N4 C36 H36A 109.5
N4 C36 H36B 109.5
N4 C36 H36C 109.5
H36A C36 H36B 109.5
H36A C36 H36C 109.5
H36B C36 H36C 109.5

loop_
_geom_bond_atom_site_label_1
_geom_bond_atom_site_label_2
_geom_bond_distance
Zr P 2.8305(9)
Zr N1 2.1601(11)
Zr N2 2.1442(10)
Zr N3 2.0488(13)
Zr N4 2.0430(11)
P C1 1.8377(12)
P C14 1.8366(12)
P C27 1.8157(12)
N1 C3 1.4344(13)
N1 C8 1.4004(14)
N2 C16 1.4320(14)
N2 C21 1.3900(13)
N3 C33 1.4615(15)
N3 C34 1.4595(15)
N4 C35 1.4538(16)
N4 C36 1.4463(15)
C1 H1A 0.953(16)
C1 H1B 0.968(15)
C1 C2 1.5069(15)
C2 C3 1.4124(14)
C2 C7 1.3996(15)
C3 C4 1.3978(15)
C4 H4 0.984(16)
C4 C5 1.3939(15)
C5 H5 0.937(16)
C5 C6 1.3893(16)
C6 H6 0.961(16)
C6 C7 1.3878(16)
C7 H7 0.968(16)
C8 C9 1.4060(14)
C8 C13 1.4104(15)
C9 H9 0.946(15)
C9 C10 1.3961(15)
C10 H10 0.935(16)
C10 C11 1.3862(17)
C11 H11 0.988(17)
C11 C12 1.3938(18)
C12 H12 0.953(18)
C12 C13 1.3856(17)
C13 H13 0.938(17)
C14 H14A 0.956(16)
C14 H14B 1.004(16)
C14 C15 1.5079(15)
C15 C16 1.4102(14)
C15 C20 1.3953(15)
C16 C17 1.4009(14)
C17 H17 0.981(15)
C17 C18 1.3881(16)
C18 H18 0.941(17)
C18 C19 1.3879(17)
C19 H19 0.937(17)
C19 C20 1.3912(16)
C20 H20 0.946(16)
C21 C22 1.4087(16)
C21 C26 1.4057(15)
C22 H22 0.925(17)
C22 C23 1.3890(16)
C23 H23 0.931(18)
C23 C24 1.3893(19)
C24 H24 0.973(18)
C24 C25 1.390(2)
C25 H25 0.940(17)
C25 C26 1.3930(16)
C26 H26 0.941(16)
C27 C28 1.4033(15)
C27 C32 1.3974(14)
C28 H28 0.953(16)
C28 C29 1.3882(16)
C29 H29 0.938(17)
C29 C30 1.3918(17)
C30 H30 0.956(17)
C30 C31 1.3846(17)
C31 H31 0.954(16)
C31 C32 1.3957(16)
C32 H32 0.951(16)
C33 H33A 0.963(10)
C33 H33B 0.963(10)
C33 H33C 0.963(10)
C34 H34A 0.971(11)
C34 H34B 0.971(11)
C34 H34C 0.971(11)
C35 H35A 0.972(12)
C35 H35B 0.972(12)
C35 H35C 0.972(12)
C36 H36A 0.974(10)
C36 H36B 0.974(10)
C36 H36C 0.974(10)

loop_
_geom_torsion_atom_site_label_1
_geom_torsion_atom_site_label_2
_geom_torsion_atom_site_label_3
_geom_torsion_atom_site_label_4
_geom_torsion
Zr P C1 C2 -50.80(7)
Zr P C14 C15 -34.71(8)
Zr P C27 C28 -51.55(9)
Zr P C27 C32 122.51(8)
Zr N1 C3 C2 -86.34(10)
Zr N1 C3 C4 93.48(10)
Zr N1 C8 C9 -171.87(7)
Zr N1 C8 C13 8.53(14)
Zr N2 C16 C15 -85.60(10)
Zr N2 C16 C17 92.94(10)
Zr N2 C21 C22 2.34(15)
Zr N2 C21 C26 -177.99(7)
P C1 C2 C3 61.50(11)
P C1 C2 C7 -114.38(9)
P C14 C15 C16 61.76(11)
P C14 C15 C20 -118.95(10)
P C27 C28 C29 174.39(9)
P C27 C32 C31 -172.60(8)
N1 C3 C4 C5 178.50(9)
N1 C8 C9 C10 -178.18(10)
N1 C8 C13 C12 177.67(12)
N2 C16 C17 C18 -178.35(9)
N2 C21 C22 C23 179.78(10)
N2 C21 C26 C25 -179.76(10)
C1 P C14 C15 80.29(8)
C1 P C27 C28 -177.51(8)
C1 P C27 C32 -3.45(10)
C1 C2 C3 N1 6.41(14)
C1 C2 C3 C4 -173.41(9)
C1 C2 C7 C6 174.45(10)
C2 C3 C4 C5 -1.68(15)
C3 N1 C8 C9 3.98(14)
C3 N1 C8 C13 -175.62(10)
C3 C2 C7 C6 -1.49(15)
C3 C4 C5 C6 -0.24(16)
C4 C5 C6 C7 1.31(17)
C5 C6 C7 C2 -0.43(16)
C7 C2 C3 N1 -177.66(9)
C7 C2 C3 C4 2.52(14)
C8 N1 C3 C2 97.16(11)
C8 N1 C3 C4 -83.02(12)
C8 C9 C10 C11 0.16(16)
C9 C8 C13 C12 -1.96(18)
C9 C10 C11 C12 -1.27(18)
C10 C11 C12 C13 0.7(2)
C11 C12 C13 C8 0.9(2)
C13 C8 C9 C10 1.43(15)
C14 P C1 C2 -165.48(7)
C14 P C27 C28 69.29(9)
C14 P C27 C32 -116.66(9)
C14 C15 C16 N2 -3.73(14)
C14 C15 C16 C17 177.72(9)
C14 C15 C20 C19 -177.57(10)
C15 C16 C17 C18 0.22(15)
C16 N2 C21 C22 176.49(9)
C16 N2 C21 C26 -3.84(14)
C16 C15 C20 C19 1.73(16)
C16 C17 C18 C19 1.02(17)
C17 C18 C19 C20 -0.89(17)
C18 C19 C20 C15 -0.50(17)
C20 C15 C16 N2 176.97(9)
C20 C15 C16 C17 -1.58(14)
C21 N2 C16 C15 98.77(11)
C21 N2 C16 C17 -82.69(12)
C21 C22 C23 C24 -0.22(18)
C22 C21 C26 C25 -0.09(15)
C22 C23 C24 C25 0.35(18)
C23 C24 C25 C26 -0.35(17)
C24 C25 C26 C21 0.22(17)
C26 C21 C22 C23 0.09(16)
C27 P C1 C2 82.26(8)
C27 P C14 C15 -164.08(7)
C27 C28 C29 C30 -1.66(18)
C28 C27 C32 C31 1.29(15)
C28 C29 C30 C31 2.16(18)
C29 C30 C31 C32 -0.94(17)
C30 C31 C32 C27 -0.79(16)
C32 C27 C28 C29 -0.06(16)
